data_2210965
loop_
_publ_author_name
'Maynadi\'e, J\`e\^ome'
'Berthet, Jean-Claude'
'Thu\'ery, Pierre'
'Ephritikhine, Michel'

_publ_section_title (Acetonitrile-\k<i>N</i>)dichlorobis(\h^5^-pentamethylcyclopentadienyl)uranium(IV)
_journal_coeditor_code DN2071
_journal_issue 11
_journal_name_full 'Acta Crystallographica Section E'
_journal_page_first m2942
_journal_page_last m2943
_journal_paper_doi 10.1107/S1600536806040591
_journal_volume 62
_journal_year 2006
_chemical_formula_iupac '[U Cl2 (C10 H15)2 (C2 H3 N)]'
_chemical_formula_moiety 'C22 H33 Cl2 N U'
_chemical_formula_sum 'C22 H33 Cl2 N U'
_chemical_formula_weight 620.42
_chemical_name_systematic (Acetonitrile-\kN)dichloro-bis(\h5-pentamethylcyclopentadienyl)uranium(IV)
_space_group_IT_number 2
_symmetry_cell_setting triclinic
_symmetry_space_group_name_Hall '-P 1'
_symmetry_space_group_name_H-M 'P -1'
_atom_sites_solution_hydrogens geom
_atom_sites_solution_primary heavy
_atom_sites_solution_secondary difmap
_audit_creation_method SHELXL-97
_cell_angle_alpha 85.405(4)
_cell_angle_beta 89.476(5)
_cell_angle_gamma 72.268(4)
_cell_formula_units_Z 2
_cell_length_a 8.6352(4)
_cell_length_b 9.4663(6)
_cell_length_c 14.7519(11)
_cell_measurement_reflns_used 54071
_cell_measurement_temperature 110(2)
_cell_measurement_theta_max 25.68
_cell_measurement_theta_min 3.06
_cell_volume 1144.74(13)
_computing_cell_refinement 'HKL2000 (Otwinowski & Minor, 1997)'
_computing_data_collection 'COLLECT (Nonius, 1998)'
_computing_data_reduction HKL2000
_computing_molecular_graphics 'ORTEP-3 for Windows (Farrugia, 1997)'
_computing_publication_material 'SHELXTL (Bruker, 1999) and PLATON (Spek, 2003)'
_computing_structure_refinement 'SHELXL97 (Sheldrick, 1997)'
_computing_structure_solution 'SHELXS97 (Sheldrick, 1997)'
_diffrn_ambient_temperature 110(2)
_diffrn_measured_fraction_theta_full 0.998
_diffrn_measured_fraction_theta_max 0.998
_diffrn_measurement_device_type 'Nonius Kappa-CCD area-detector diffractometer'
_diffrn_measurement_method 'two \f and eight \w scans with 2\% steps'
_diffrn_radiation_monochromator graphite
_diffrn_radiation_source 'fine-focus sealed tube'
_diffrn_radiation_type MoK\a
_diffrn_radiation_wavelength 0.71073
_diffrn_reflns_av_R_equivalents 0.0514
_diffrn_reflns_av_sigmaI/netI 0.0220
_diffrn_reflns_limit_h_max 10
_diffrn_reflns_limit_h_min 0
_diffrn_reflns_limit_k_max 11
_diffrn_reflns_limit_k_min -10
_diffrn_reflns_limit_l_max 17
_diffrn_reflns_limit_l_min -17
_diffrn_reflns_number 54071
_diffrn_reflns_theta_full 25.68
_diffrn_reflns_theta_max 25.68
_diffrn_reflns_theta_min 3.06
_diffrn_standards_decay_% 0
_diffrn_standards_interval_time 0
_diffrn_standards_number 0
_exptl_absorpt_coefficient_mu 7.329
_exptl_absorpt_correction_T_max 0.746
_exptl_absorpt_correction_T_min 0.514
_exptl_absorpt_correction_type multi-scan
_exptl_absorpt_process_details '(SCALEPACK; Otwinowski & Minor, 1997)'
_exptl_crystal_colour 'translucent dark orange'
_exptl_crystal_density_diffrn 1.800
_exptl_crystal_density_method 'not measured'
_exptl_crystal_description platelet
_exptl_crystal_F_000 596
_exptl_crystal_size_max 0.21
_exptl_crystal_size_mid 0.09
_exptl_crystal_size_min 0.04
_refine_diff_density_max 0.799
_refine_diff_density_min -1.110
_refine_ls_extinction_method none
_refine_ls_goodness_of_fit_ref 1.099
_refine_ls_hydrogen_treatment constr
_refine_ls_matrix_type full
_refine_ls_number_parameters 246
_refine_ls_number_reflns 4339
_refine_ls_number_restraints 0
_refine_ls_restrained_S_all 1.099
_refine_ls_R_factor_all 0.0225
_refine_ls_R_factor_gt 0.0206
_refine_ls_shift/su_max 0.002
_refine_ls_shift/su_mean 0.000
_refine_ls_structure_factor_coef Fsqd
_refine_ls_weighting_details 'calc w=1/[\s^2^(Fo^2^)+(0.0352P)^2^+1.5058P] where P=(Fo^2^+2Fc^2^)/3'
_refine_ls_weighting_scheme calc
_refine_ls_wR_factor_gt 0.0575
_refine_ls_wR_factor_ref 0.0582
_reflns_number_gt 4126
_reflns_number_total 4339
_reflns_threshold_expression >2\s(I)
_cod_data_source_file dn2071.cif
_cod_data_source_block I
_cod_database_code 2210965
_cod_database_fobs_code 2210965

loop_
_symmetry_equiv_pos_as_xyz
'x, y, z'
'-x, -y, -z'

loop_
_atom_site_type_symbol
_atom_site_label
_atom_site_fract_x
_atom_site_fract_y
_atom_site_fract_z
_atom_site_U_iso_or_equiv
_atom_site_adp_type
_atom_site_calc_flag
_atom_site_refinement_flags
_atom_site_occupancy
U U1 0.724412(15) 0.728304(14) 0.738848(9) 0.01569(6) Uani d . 1
Cl Cl1 1.03459(11) 0.71180(11) 0.74998(7) 0.0243(2) Uani d . 1
Cl Cl2 0.75967(13) 0.81074(12) 0.56601(7) 0.0283(2) Uani d . 1
N N1 0.4460(4) 0.7816(4) 0.6600(2) 0.0231(7) Uani d . 1
C C1 0.3287(5) 0.8167(4) 0.6171(3) 0.0228(8) Uani d . 1
C C2 0.1809(5) 0.8640(5) 0.5611(3) 0.0309(10) Uani d . 1
H H2A 0.1754 0.9552 0.5259 0.046 Uiso calc R 1
H H2B 0.0879 0.8795 0.5996 0.046 Uiso calc R 1
H H2C 0.1820 0.7886 0.5211 0.046 Uiso calc R 1
C C3 0.6255(5) 0.4820(4) 0.7786(3) 0.0189(8) Uani d . 1
C C4 0.7580(5) 0.4588(4) 0.8389(3) 0.0193(8) Uani d . 1
C C5 0.9010(5) 0.4328(4) 0.7874(3) 0.0181(8) Uani d . 1
C C6 0.8583(5) 0.4414(4) 0.6945(3) 0.0200(8) Uani d . 1
C C7 0.6865(5) 0.4705(4) 0.6890(3) 0.0191(8) Uani d . 1
C C8 0.4532(5) 0.4948(5) 0.8067(3) 0.0264(9) Uani d . 1
H H8A 0.4469 0.3984 0.8286 0.040 Uiso calc R 1
H H8B 0.3809 0.5326 0.7553 0.040 Uiso calc R 1
H H8C 0.4223 0.5614 0.8541 0.040 Uiso calc R 1
C C9 0.7555(5) 0.4326(5) 0.9410(3) 0.0253(9) Uani d . 1
H H9A 0.6496 0.4839 0.9625 0.038 Uiso calc R 1
H H9B 0.8352 0.4693 0.9677 0.038 Uiso calc R 1
H H9C 0.7803 0.3279 0.9577 0.038 Uiso calc R 1
C C10 1.0714(5) 0.3791(5) 0.8259(3) 0.0253(9) Uani d . 1
H H10A 1.0799 0.4372 0.8750 0.038 Uiso calc R 1
H H10B 1.1463 0.3894 0.7792 0.038 Uiso calc R 1
H H10C 1.0968 0.2763 0.8481 0.038 Uiso calc R 1
C C11 0.9717(6) 0.4107(5) 0.6162(3) 0.0294(9) Uani d . 1
H H11A 1.0135 0.3052 0.6117 0.044 Uiso calc R 1
H H11B 1.0602 0.4497 0.6256 0.044 Uiso calc R 1
H H11C 0.9142 0.4575 0.5609 0.044 Uiso calc R 1
C C12 0.5930(6) 0.4698(5) 0.6028(3) 0.0285(9) Uani d . 1
H H12A 0.6163 0.5373 0.5564 0.043 Uiso calc R 1
H H12B 0.4786 0.5005 0.6146 0.043 Uiso calc R 1
H H12C 0.6250 0.3712 0.5826 0.043 Uiso calc R 1
C C13 0.4792(5) 0.9322(4) 0.8255(3) 0.0235(8) Uani d . 1
C C14 0.5977(5) 0.8661(4) 0.8942(3) 0.0222(8) Uani d . 1
C C15 0.7387(5) 0.9096(4) 0.8737(3) 0.0211(8) Uani d . 1
C C16 0.7048(5) 1.0027(4) 0.7904(3) 0.0217(8) Uani d . 1
C C17 0.5443(5) 1.0170(4) 0.7613(3) 0.0220(8) Uani d . 1
C C18 0.3060(5) 0.9308(5) 0.8311(3) 0.0313(10) Uani d . 1
H H18A 0.3033 0.8299 0.8353 0.047 Uiso calc R 1
H H18B 0.2469 0.9836 0.7776 0.047 Uiso calc R 1
H H18C 0.2570 0.9781 0.8839 0.047 Uiso calc R 1
C C19 0.5676(6) 0.7902(5) 0.9838(3) 0.0291(9) Uani d . 1
H H19A 0.5160 0.8641 1.0246 0.044 Uiso calc R 1
H H19B 0.6693 0.7281 1.0100 0.044 Uiso calc R 1
H H19C 0.4983 0.7304 0.9738 0.044 Uiso calc R 1
C C20 0.8851(5) 0.8804(5) 0.9341(3) 0.0312(10) Uani d . 1
H H20A 0.8660 0.9560 0.9761 0.047 Uiso calc R 1
H H20B 0.9776 0.8815 0.8978 0.047 Uiso calc R 1
H H20C 0.9057 0.7848 0.9672 0.047 Uiso calc R 1
C C21 0.8147(6) 1.0827(5) 0.7458(3) 0.0295(10) Uani d . 1
H H21A 0.7955 1.0948 0.6812 0.044 Uiso calc R 1
H H21B 0.9260 1.0258 0.7587 0.044 Uiso calc R 1
H H21C 0.7929 1.1787 0.7689 0.044 Uiso calc R 1
C C22 0.4579(6) 1.1169(5) 0.6803(3) 0.0308(10) Uani d . 1
H H22A 0.4483 1.2184 0.6895 0.046 Uiso calc R 1
H H22B 0.3516 1.1066 0.6734 0.046 Uiso calc R 1
H H22C 0.5192 1.0891 0.6264 0.046 Uiso calc R 1

loop_
_atom_site_aniso_label
_atom_site_aniso_U_11
_atom_site_aniso_U_22
_atom_site_aniso_U_33
_atom_site_aniso_U_12
_atom_site_aniso_U_13
_atom_site_aniso_U_23
U1 0.01395(9) 0.01421(8) 0.01850(9) -0.00363(6) 0.00022(5) -0.00158(5)
Cl1 0.0159(5) 0.0222(5) 0.0351(5) -0.0063(4) 0.0005(4) -0.0019(4)
Cl2 0.0291(5) 0.0322(5) 0.0224(5) -0.0094(4) 0.0015(4) 0.0038(4)
N1 0.0209(18) 0.0209(17) 0.0249(18) -0.0022(14) -0.0028(15) -0.0024(14)
C1 0.028(2) 0.0188(19) 0.022(2) -0.0083(17) 0.0059(17) -0.0023(16)
C2 0.020(2) 0.037(2) 0.033(2) -0.0069(18) -0.0061(17) 0.0046(19)
C3 0.0175(19) 0.0150(18) 0.025(2) -0.0066(15) -0.0001(15) 0.0005(15)
C4 0.024(2) 0.0182(18) 0.0169(19) -0.0077(15) 0.0021(15) -0.0029(15)
C5 0.0159(19) 0.0127(17) 0.024(2) -0.0023(14) 0.0006(15) -0.0015(15)
C6 0.022(2) 0.0160(18) 0.022(2) -0.0050(15) 0.0062(16) -0.0032(15)
C7 0.019(2) 0.0153(18) 0.021(2) -0.0033(15) -0.0046(15) 0.0003(15)
C8 0.018(2) 0.027(2) 0.035(2) -0.0104(17) 0.0007(17) 0.0022(18)
C9 0.028(2) 0.025(2) 0.021(2) -0.0058(17) 0.0003(16) 0.0028(16)
C10 0.016(2) 0.025(2) 0.033(2) -0.0030(16) -0.0027(16) 0.0014(17)
C11 0.034(2) 0.028(2) 0.024(2) -0.0049(18) 0.0089(18) -0.0041(17)
C12 0.033(2) 0.023(2) 0.028(2) -0.0073(18) -0.0085(18) -0.0031(17)
C13 0.021(2) 0.022(2) 0.030(2) -0.0070(16) 0.0027(16) -0.0095(17)
C14 0.025(2) 0.0198(19) 0.022(2) -0.0070(16) 0.0054(16) -0.0060(16)
C15 0.021(2) 0.0171(19) 0.024(2) -0.0039(15) 0.0025(16) -0.0063(15)
C16 0.022(2) 0.0150(18) 0.027(2) -0.0036(16) 0.0001(16) -0.0049(16)
C17 0.021(2) 0.0158(18) 0.028(2) -0.0033(15) -0.0001(16) -0.0052(16)
C18 0.017(2) 0.035(2) 0.042(3) -0.0051(18) 0.0056(18) -0.013(2)
C19 0.040(3) 0.023(2) 0.024(2) -0.0092(19) 0.0098(18) -0.0068(17)
C20 0.026(2) 0.040(3) 0.028(2) -0.0096(19) 0.0019(18) -0.0060(19)
C21 0.033(2) 0.021(2) 0.037(3) -0.0121(18) 0.0050(19) -0.0038(18)
C22 0.031(2) 0.021(2) 0.037(3) -0.0029(18) -0.0059(19) 0.0001(18)

loop_
_atom_type_symbol
_atom_type_description
_atom_type_scat_dispersion_real
_atom_type_scat_dispersion_imag
_atom_type_scat_source
C C 0.0033 0.0016 'International Tables Vol C Tables 4.2.6.8 and 6.1.1.4'
H H 0.0000 0.0000 'International Tables Vol C Tables 4.2.6.8 and 6.1.1.4'
N N 0.0061 0.0033 'International Tables Vol C Tables 4.2.6.8 and 6.1.1.4'
Cl Cl 0.1484 0.1585 'International Tables Vol C Tables 4.2.6.8 and 6.1.1.4'
U U -9.6767 9.6646 'International Tables Vol C Tables 4.2.6.8 and 6.1.1.4'

loop_
_geom_angle_atom_site_label_1
_geom_angle_atom_site_label_2
_geom_angle_atom_site_label_3
_geom_angle
Cl1 U1 Cl2 82.80(3)
Cl2 U1 N1 73.10(8)
Cl1 U1 N1 155.87(8)
U1 N1 C1 171.3(3)
N1 C1 C2 178.6(5)
N1 U1 C7 70.21(11)
Cl1 U1 C7 111.53(8)
Cl2 U1 C7 89.80(9)
N1 U1 C16 100.89(11)
Cl1 U1 C16 78.47(9)
Cl2 U1 C16 91.92(9)
C7 U1 C16 169.99(12)
N1 U1 C3 73.41(11)
Cl1 U1 C3 120.91(8)
Cl2 U1 C3 118.50(9)
C7 U1 C3 30.14(12)
C16 U1 C3 144.29(12)
N1 U1 C6 98.12(11)
Cl1 U1 C6 81.25(9)
Cl2 U1 C6 86.78(9)
C7 U1 C6 30.29(12)
C16 U1 C6 159.68(13)
C3 U1 C6 49.65(11)
N1 U1 C17 71.32(11)
Cl1 U1 C17 107.63(9)
Cl2 U1 C17 88.44(9)
C7 U1 C17 140.24(12)
C16 U1 C17 30.06(12)
C3 U1 C17 125.82(12)
C6 U1 C17 169.31(12)
N1 U1 C15 116.00(11)
Cl1 U1 C15 75.44(9)
Cl2 U1 C15 120.73(9)
C7 U1 C15 149.47(12)
C16 U1 C15 30.27(12)
C3 U1 C15 120.07(12)
C6 U1 C15 140.44(12)
C17 U1 C15 49.67(12)
N1 U1 C13 67.70(11)
Cl1 U1 C13 123.54(9)
Cl2 U1 C13 113.96(9)
C7 U1 C13 121.41(12)
C16 U1 C13 49.14(12)
C3 U1 C13 98.40(12)
C6 U1 C13 148.06(12)
C17 U1 C13 29.68(12)
C15 U1 C13 49.11(12)
N1 U1 C14 94.55(11)
Cl1 U1 C14 102.59(9)
Cl2 U1 C14 137.09(9)
C7 U1 C14 125.22(12)
C16 U1 C14 49.26(12)
C3 U1 C14 95.41(12)
C6 U1 C14 136.08(12)
C17 U1 C14 49.06(12)
C15 U1 C14 29.77(12)
C13 U1 C14 29.45(12)
N1 U1 C4 102.34(11)
Cl1 U1 C4 95.42(8)
Cl2 U1 C4 135.21(8)
C7 U1 C4 49.16(11)
C16 U1 C4 131.78(12)
C3 U1 C4 29.57(11)
C6 U1 C4 49.07(11)
C17 U1 C4 133.43(12)
C15 U1 C4 101.64(11)
C13 U1 C4 104.20(12)
C14 U1 C4 87.17(11)
N1 U1 C5 118.06(11)
Cl1 U1 C5 72.14(8)
Cl2 U1 C5 112.78(8)
C7 U1 C5 49.07(11)
C16 U1 C5 138.10(12)
C3 U1 C5 48.82(11)
C6 U1 C5 29.58(12)
C17 U1 C5 158.26(12)
C15 U1 C5 111.51(12)
C13 U1 C5 132.11(12)
C14 U1 C5 109.28(12)
C4 U1 C5 29.38(11)
C1 C2 H2A 109.5
C1 C2 H2B 109.5
H2A C2 H2B 109.5
C1 C2 H2C 109.5
H2A C2 H2C 109.5
H2B C2 H2C 109.5
C4 C3 C7 108.0(3)
C4 C3 C8 125.1(4)
C7 C3 C8 126.4(4)
C4 C3 U1 76.9(2)
C7 C3 U1 74.1(2)
C8 C3 U1 121.7(3)
C3 C4 C5 108.1(3)
C3 C4 C9 126.3(4)
C5 C4 C9 124.3(4)
C3 C4 U1 73.6(2)
C5 C4 U1 75.6(2)
C9 C4 U1 126.8(3)
C6 C5 C4 108.6(3)
C6 C5 C10 125.4(4)
C4 C5 C10 125.2(4)
C6 C5 U1 73.3(2)
C4 C5 U1 75.0(2)
C10 C5 U1 125.7(3)
C5 C6 C7 107.4(3)
C5 C6 C11 127.0(4)
C7 C6 C11 125.3(4)
C5 C6 U1 77.1(2)
C7 C6 U1 74.0(2)
C11 C6 U1 119.4(3)
C3 C7 C6 107.9(3)
C3 C7 C12 127.2(4)
C6 C7 C12 124.5(4)
C3 C7 U1 75.7(2)
C6 C7 U1 75.7(2)
C12 C7 U1 120.3(3)
C3 C8 H8A 109.5
C3 C8 H8B 109.5
H8A C8 H8B 109.5
C3 C8 H8C 109.5
H8A C8 H8C 109.5
H8B C8 H8C 109.5
C4 C9 H9A 109.5
C4 C9 H9B 109.5
H9A C9 H9B 109.5
C4 C9 H9C 109.5
H9A C9 H9C 109.5
H9B C9 H9C 109.5
C5 C10 H10A 109.5
C5 C10 H10B 109.5
H10A C10 H10B 109.5
C5 C10 H10C 109.5
H10A C10 H10C 109.5
H10B C10 H10C 109.5
C6 C11 H11A 109.5
C6 C11 H11B 109.5
H11A C11 H11B 109.5
C6 C11 H11C 109.5
H11A C11 H11C 109.5
H11B C11 H11C 109.5
C7 C12 H12A 109.5
C7 C12 H12B 109.5
H12A C12 H12B 109.5
C7 C12 H12C 109.5
H12A C12 H12C 109.5
H12B C12 H12C 109.5
C14 C13 C17 108.5(4)
C14 C13 C18 123.7(4)
C17 C13 C18 127.0(4)
C14 C13 U1 75.4(2)
C17 C13 U1 74.0(2)
C18 C13 U1 124.6(3)
C13 C14 C15 108.5(4)
C13 C14 C19 125.3(4)
C15 C14 C19 125.0(4)
C13 C14 U1 75.2(2)
C15 C14 U1 74.3(2)
C19 C14 U1 126.5(3)
C14 C15 C16 106.9(4)
C14 C15 C20 126.1(4)
C16 C15 C20 126.5(4)
C14 C15 U1 75.9(2)
C16 C15 U1 73.5(2)
C20 C15 U1 122.4(3)
C17 C16 C15 108.5(4)
C17 C16 C21 125.6(4)
C15 C16 C21 125.8(4)
C17 C16 U1 76.0(2)
C15 C16 U1 76.3(2)
C21 C16 U1 118.3(3)
C13 C17 C16 107.6(4)
C13 C17 C22 127.6(4)
C16 C17 C22 124.6(4)
C13 C17 U1 76.3(2)
C16 C17 U1 73.9(2)
C22 C17 U1 119.7(3)
C13 C18 H18A 109.5
C13 C18 H18B 109.5
H18A C18 H18B 109.5
C13 C18 H18C 109.5
H18A C18 H18C 109.5
H18B C18 H18C 109.5
C14 C19 H19A 109.5
C14 C19 H19B 109.5
H19A C19 H19B 109.5
C14 C19 H19C 109.5
H19A C19 H19C 109.5
H19B C19 H19C 109.5
C15 C20 H20A 109.5
C15 C20 H20B 109.5
H20A C20 H20B 109.5
C15 C20 H20C 109.5
H20A C20 H20C 109.5
H20B C20 H20C 109.5
C16 C21 H21A 109.5
C16 C21 H21B 109.5
H21A C21 H21B 109.5
C16 C21 H21C 109.5
H21A C21 H21C 109.5
H21B C21 H21C 109.5
C17 C22 H22A 109.5
C17 C22 H22B 109.5
H22A C22 H22B 109.5
C17 C22 H22C 109.5
H22A C22 H22C 109.5
H22B C22 H22C 109.5

loop_
_geom_bond_atom_site_label_1
_geom_bond_atom_site_label_2
_geom_bond_distance
U1 Cl1 2.6410(9)
U1 Cl2 2.6484(10)
U1 N1 2.570(3)
U1 C3 2.738(4)
U1 C4 2.779(4)
U1 C5 2.787(4)
U1 C6 2.739(4)
U1 C7 2.717(4)
U1 C13 2.775(4)
U1 C14 2.777(4)
U1 C15 2.756(4)
U1 C16 2.720(4)
U1 C17 2.747(4)
N1 C1 1.144(5)
C1 C2 1.457(6)
C2 H2A 0.9600
C2 H2B 0.9600
C2 H2C 0.9600
C3 C4 1.409(5)
C3 C7 1.418(6)
C3 C8 1.513(5)
C4 C5 1.412(5)
C4 C9 1.507(5)
C5 C6 1.411(6)
C5 C10 1.504(5)
C6 C7 1.426(6)
C6 C11 1.497(5)
C7 C12 1.514(6)
C8 H8A 0.9600
C8 H8B 0.9600
C8 H8C 0.9600
C9 H9A 0.9600
C9 H9B 0.9600
C9 H9C 0.9600
C10 H10A 0.9600
C10 H10B 0.9600
C10 H10C 0.9600
C11 H11A 0.9600
C11 H11B 0.9600
C11 H11C 0.9600
C12 H12A 0.9600
C12 H12B 0.9600
C12 H12C 0.9600
C13 C14 1.411(6)
C13 C17 1.415(6)
C13 C18 1.501(6)
C14 C15 1.422(6)
C14 C19 1.513(6)
C15 C16 1.430(6)
C15 C20 1.496(6)
C16 C17 1.418(6)
C16 C21 1.502(6)
C17 C22 1.512(6)
C18 H18A 0.9600
C18 H18B 0.9600
C18 H18C 0.9600
C19 H19A 0.9600
C19 H19B 0.9600
C19 H19C 0.9600
C20 H20A 0.9600
C20 H20B 0.9600
C20 H20C 0.9600
C21 H21A 0.9600
C21 H21B 0.9600
C21 H21C 0.9600
C22 H22A 0.9600
C22 H22B 0.9600
C22 H22C 0.9600

loop_
_geom_hbond_atom_site_label_D
_geom_hbond_atom_site_label_H
_geom_hbond_atom_site_label_A
_geom_hbond_site_symmetry_A
_geom_hbond_distance_DH
_geom_hbond_distance_HA
_geom_hbond_distance_DA
_geom_hbond_angle_DHA
C21 H21C CG1 1_565 0.96 2.57 3.458(4) 154.6
C19 H19A CG2 2_677 0.96 2.92 3.868(4) 171.2
